data_4108778
loop_
_publ_author_name
'Satoru Hiroto'
'Ichiro Hisaki'
'Hiroshi Shinokubo'
'Atsuhiro Osuka'

_publ_section_title
;
 Synthesis of Directly and Doubly Linked Dioxoisobacteriochlorin Dimers
;
_journal_name_full 'Journal of the American Chemical Society'
_journal_page_first 16172
_journal_page_last 16173
_journal_paper_doi 10.1021/ja807659h
_journal_volume 130
_journal_year 2008
_chemical_formula_sum 'C127 H147 Cl9 N8 O4'
_chemical_formula_weight 2168.58
_chemical_name_systematic
; 
 ? 
;
_space_group_IT_number 2
_symmetry_cell_setting triclinic
_symmetry_Int_Tables_number 2
_symmetry_space_group_name_Hall '-P 1'
_symmetry_space_group_name_H-M 'P -1'
_atom_sites_solution_hydrogens geom
_atom_sites_solution_primary direct
_atom_sites_solution_secondary difmap
_audit_creation_method SHELXL-97
_cell_angle_alpha 93.212(3)
_cell_angle_beta 103.856(3)
_cell_angle_gamma 110.975(3)
_cell_formula_units_Z 2
_cell_length_a 14.333(2)
_cell_length_b 16.550(3)
_cell_length_c 27.977(5)
_cell_measurement_reflns_used 8810
_cell_measurement_temperature 90(2)
_cell_measurement_theta_max 27.94
_cell_measurement_theta_min 2.28
_cell_volume 5942.4(17)
_computing_cell_refinement 'Bruker SMART'
_computing_data_collection 'Bruker SMART'
_computing_data_reduction 'Bruker SAINT'
_computing_molecular_graphics 'Bruker SHELXTL'
_computing_publication_material 'Bruker SHELXTL'
_computing_structure_refinement 'SHELXL-97 (Sheldrick, 1997)'
_computing_structure_solution 'SHELXS-97 (Sheldrick, 1990)'
_diffrn_ambient_temperature 90(2)
_diffrn_detector_area_resol_mean 8.366
_diffrn_measured_fraction_theta_full 0.983
_diffrn_measured_fraction_theta_max 0.983
_diffrn_measurement_device_type 'CCD area detector'
_diffrn_measurement_method 'phi and omega scans'
_diffrn_radiation_monochromator graphite
_diffrn_radiation_source 'fine-focus sealed tube'
_diffrn_radiation_type MoK\a
_diffrn_radiation_wavelength 0.71073
_diffrn_reflns_av_R_equivalents 0.0277
_diffrn_reflns_av_sigmaI/netI 0.0652
_diffrn_reflns_limit_h_max 17
_diffrn_reflns_limit_h_min -15
_diffrn_reflns_limit_k_max 19
_diffrn_reflns_limit_k_min -18
_diffrn_reflns_limit_l_max 33
_diffrn_reflns_limit_l_min -33
_diffrn_reflns_number 30949
_diffrn_reflns_theta_full 25.00
_diffrn_reflns_theta_max 25.00
_diffrn_reflns_theta_min 0.76
_exptl_absorpt_coefficient_mu 0.267
_exptl_absorpt_correction_T_max 0.9738
_exptl_absorpt_correction_T_min 0.8146
_exptl_absorpt_correction_type empirical
_exptl_crystal_colour violet
_exptl_crystal_density_diffrn 1.212
_exptl_crystal_description prism
_exptl_crystal_F_000 2300
_exptl_crystal_size_max 0.80
_exptl_crystal_size_mid 0.60
_exptl_crystal_size_min 0.10
_refine_diff_density_max 1.052
_refine_diff_density_min -1.423
_refine_diff_density_rms 0.124
_refine_ls_extinction_method none
_refine_ls_goodness_of_fit_ref 1.047
_refine_ls_hydrogen_treatment constr
_refine_ls_matrix_type full
_refine_ls_number_parameters 1524
_refine_ls_number_reflns 20563
_refine_ls_number_restraints 291
_refine_ls_restrained_S_all 1.053
_refine_ls_R_factor_all 0.1343
_refine_ls_R_factor_gt 0.0937
_refine_ls_shift/su_max 0.033
_refine_ls_shift/su_mean 0.000
_refine_ls_structure_factor_coef Fsqd
_refine_ls_weighting_details 'calc w=1/[\s^2^(Fo^2^)+(0.1771P)^2^+9.7591P] where P=(Fo^2^+2Fc^2^)/3'
_refine_ls_weighting_scheme calc
_refine_ls_wR_factor_gt 0.2646
_refine_ls_wR_factor_ref 0.3056
_reflns_number_gt 13251
_reflns_number_total 20563
_reflns_threshold_expression >2sigma(I)
_cod_data_source_file ja807659h_si_002.cif
_cod_data_source_block 80701hi
_cod_original_cell_volume 5942.3(17)
_cod_database_code 4108778

loop_
_symmetry_equiv_pos_as_xyz
'x, y, z'
'-x, -y, -z'

loop_
_atom_site_label
_atom_site_type_symbol
_atom_site_fract_x
_atom_site_fract_y
_atom_site_fract_z
_atom_site_U_iso_or_equiv
_atom_site_adp_type
_atom_site_occupancy
_atom_site_symmetry_multiplicity
_atom_site_calc_flag
_atom_site_refinement_flags
_atom_site_disorder_assembly
_atom_site_disorder_group
C1A C 1.1201(3) 0.4776(3) 0.77089(16) 0.0237(9) Uani 1 1 d . . .
C2A C 1.2066(3) 0.5586(3) 0.76847(18) 0.0281(10) Uani 1 1 d . . .
C3A C 1.2177(3) 0.5467(3) 0.71597(17) 0.0264(10) Uani 1 1 d . . .
H3A H 1.2923 0.5662 0.7160 0.032 Uiso 1 1 calc . . .
C4A C 1.1619(3) 0.4481(3) 0.70229(18) 0.0282(10) Uani 1 1 d . . .
C5A C 1.1667(4) 0.3974(3) 0.66294(19) 0.0313(11) Uani 1 1 d . . .
C6A C 1.1056(4) 0.3068(3) 0.64977(18) 0.0304(11) Uani 1 1 d . . .
C7A C 1.1107(4) 0.2459(3) 0.6139(2) 0.0376(12) Uani 1 1 d . . .
H7A H 1.1567 0.2589 0.5934 0.045 Uiso 1 1 calc R . .
C8A C 1.0386(4) 0.1659(3) 0.61370(19) 0.0365(12) Uani 1 1 d . . .
H8A H 1.0268 0.1130 0.5936 0.044 Uiso 1 1 calc R . .
C9A C 0.9833(4) 0.1742(3) 0.64863(17) 0.0296(11) Uani 1 1 d . . .
C10A C 0.8981(4) 0.1089(3) 0.65604(17) 0.0284(10) Uani 1 1 d . . .
C11A C 0.8320(4) 0.1150(3) 0.68423(16) 0.0259(10) Uani 1 1 d . . .
C12A C 0.7394(4) 0.0467(3) 0.68572(17) 0.0302(10) Uani 1 1 d . . .
H12A H 0.7151 -0.0121 0.6696 0.036 Uiso 1 1 calc R . .
C13A C 0.6906(4) 0.0779(3) 0.71362(17) 0.0282(10) Uani 1 1 d . . .
H13A H 0.6262 0.0456 0.7199 0.034 Uiso 1 1 calc R . .
C14A C 0.7537(3) 0.1681(3) 0.73184(16) 0.0250(10) Uani 1 1 d . . .
C15A C 0.7376(3) 0.2275(3) 0.76428(16) 0.0237(9) Uani 1 1 d . . .
C16A C 0.8132(3) 0.3097(3) 0.78495(16) 0.0228(9) Uani 1 1 d . . .
C17A C 0.7970(3) 0.3813(3) 0.81459(16) 0.0228(9) Uani 1 1 d . . .
H17A H 0.7619 0.3587 0.8407 0.027 Uiso 1 1 calc . . .
C18A C 0.9101(4) 0.4426(3) 0.83717(16) 0.0261(10) Uani 1 1 d . . .
C19A C 0.9686(3) 0.4174(3) 0.80566(15) 0.0219(9) Uani 1 1 d . . .
C20A C 1.0653(3) 0.4756(3) 0.80544(16) 0.0251(10) Uani 1 1 d . . .
H20A H 1.0994 0.5211 0.8333 0.030 Uiso 1 1 calc R . .
C21A C 1.2333(4) 0.4368(3) 0.6303(2) 0.0383(12) Uani 1 1 d . . .
C22A C 1.1883(5) 0.4436(3) 0.5827(2) 0.0423(13) Uani 1 1 d . . .
H22A H 1.1147 0.4248 0.5716 0.051 Uiso 1 1 calc R . .
C23A C 1.2466(6) 0.4771(4) 0.5498(2) 0.0557(17) Uani 1 1 d . . .
C24A C 1.3528(6) 0.5022(4) 0.5673(3) 0.063(2) Uani 1 1 d . . .
H24A H 1.3939 0.5237 0.5453 0.075 Uiso 1 1 calc R . .
C25A C 1.4031(5) 0.4976(4) 0.6160(3) 0.0602(19) Uani 1 1 d . A .
C26A C 1.3417(5) 0.4643(4) 0.6475(2) 0.0481(15) Uani 1 1 d . . .
H26A H 1.3733 0.4601 0.6808 0.058 Uiso 1 1 calc R . .
C27A C 1.1894(7) 0.4832(5) 0.4967(3) 0.072(2) Uani 1 1 d . . .
C28A C 1.1470(8) 0.5541(5) 0.5007(3) 0.084(3) Uani 1 1 d . . .
H28A H 1.2041 0.6095 0.5174 0.125 Uiso 1 1 calc R . .
H28B H 1.0962 0.5376 0.5201 0.125 Uiso 1 1 calc R . .
H28C H 1.1130 0.5612 0.4673 0.125 Uiso 1 1 calc R . .
C29A C 1.2598(9) 0.5056(7) 0.4638(3) 0.116(4) Uani 1 1 d . . .
H29A H 1.3199 0.5599 0.4794 0.174 Uiso 1 1 calc R . .
H29B H 1.2221 0.5137 0.4315 0.174 Uiso 1 1 calc R . .
H29C H 1.2838 0.4581 0.4590 0.174 Uiso 1 1 calc R . .
C30A C 1.0997(8) 0.3964(5) 0.4738(3) 0.089(3) Uani 1 1 d . . .
H30A H 1.0649 0.3998 0.4397 0.133 Uiso 1 1 calc R . .
H30B H 1.0499 0.3838 0.4937 0.133 Uiso 1 1 calc R . .
H30C H 1.1263 0.3495 0.4732 0.133 Uiso 1 1 calc R . .
C31A C 1.5184(6) 0.5224(5) 0.6324(3) 0.0721(19) Uani 1 1 d U . .
C32A C 1.5835(10) 0.6215(9) 0.6309(6) 0.089(4) Uani 0.575(10) 1 d PDU A 1
H32A H 1.5726 0.6593 0.6554 0.134 Uiso 0.575(10) 1 calc PR A 1
H32B H 1.5609 0.6352 0.5975 0.134 Uiso 0.575(10) 1 calc PR A 1
H32C H 1.6576 0.6315 0.6388 0.134 Uiso 0.575(10) 1 calc PR A 1
C33A C 1.5658(8) 0.5220(8) 0.6934(5) 0.061(3) Uani 0.575(10) 1 d PDU A 1
H33A H 1.6420 0.5468 0.7025 0.092 Uiso 0.575(10) 1 calc PR A 1
H33B H 1.5415 0.4617 0.7003 0.092 Uiso 0.575(10) 1 calc PR A 1
H33C H 1.5415 0.5572 0.7129 0.092 Uiso 0.575(10) 1 calc PR A 1
C34A C 1.5616(13) 0.4688(12) 0.6103(6) 0.086(4) Uani 0.575(10) 1 d PDU A 1
H34A H 1.6354 0.4868 0.6282 0.129 Uiso 0.575(10) 1 calc PR A 1
H34B H 1.5548 0.4759 0.5753 0.129 Uiso 0.575(10) 1 calc PR A 1
H34C H 1.5243 0.4073 0.6125 0.129 Uiso 0.575(10) 1 calc PR A 1
C32C C 1.5574(13) 0.5627(14) 0.5853(7) 0.078(5) Uani 0.425(10) 1 d PDU A 2
H32D H 1.5287 0.6069 0.5758 0.117 Uiso 0.425(10) 1 calc PR A 2
H32E H 1.5332 0.5156 0.5571 0.117 Uiso 0.425(10) 1 calc PR A 2
H32F H 1.6335 0.5899 0.5950 0.117 Uiso 0.425(10) 1 calc PR A 2
C33C C 1.5543(12) 0.5788(13) 0.6715(7) 0.077(5) Uani 0.425(10) 1 d PDU A 2
H33D H 1.4967 0.5831 0.6830 0.116 Uiso 0.425(10) 1 calc PR A 2
H33E H 1.5952 0.6358 0.6642 0.116 Uiso 0.425(10) 1 calc PR A 2
H33F H 1.5989 0.5609 0.6975 0.116 Uiso 0.425(10) 1 calc PR A 2
C34C C 1.5308(15) 0.4366(13) 0.6270(11) 0.093(6) Uani 0.425(10) 1 d PDU A 2
H34D H 1.6035 0.4471 0.6291 0.139 Uiso 0.425(10) 1 calc PR A 2
H34E H 1.4861 0.4018 0.5946 0.139 Uiso 0.425(10) 1 calc PR A 2
H34F H 1.5109 0.4046 0.6537 0.139 Uiso 0.425(10) 1 calc PR A 2
C35A C 0.8714(4) 0.0187(3) 0.62888(17) 0.0296(10) Uani 1 1 d . . .
C36A C 0.8200(4) -0.0031(3) 0.57821(18) 0.0337(11) Uani 1 1 d . . .
H36A H 0.7987 0.0380 0.5610 0.040 Uiso 1 1 calc R . .
C37A C 0.7999(4) -0.0842(3) 0.55278(18) 0.0344(11) Uani 1 1 d . . .
C38A C 0.8314(4) -0.1428(3) 0.57966(17) 0.0321(11) Uani 1 1 d . . .
H38A H 0.8170 -0.1991 0.5626 0.038 Uiso 1 1 calc R . .
C39A C 0.8828(4) -0.1228(3) 0.63002(17) 0.0316(11) Uani 1 1 d . B .
C40A C 0.9020(4) -0.0402(3) 0.65425(17) 0.0304(11) Uani 1 1 d . . .
H40A H 0.9367 -0.0244 0.6889 0.036 Uiso 1 1 calc R . .
C41A C 0.7491(5) -0.1070(4) 0.49665(19) 0.0451(14) Uani 1 1 d . . .
C42A C 0.6679(5) -0.0692(4) 0.4806(2) 0.0570(17) Uani 1 1 d . . .
H42A H 0.7006 -0.0051 0.4881 0.085 Uiso 1 1 calc R . .
H42B H 0.6152 -0.0903 0.4986 0.085 Uiso 1 1 calc R . .
H42C H 0.6349 -0.0873 0.4447 0.085 Uiso 1 1 calc R . .
C43A C 0.8355(6) -0.0706(7) 0.4715(2) 0.085(3) Uani 1 1 d . . .
H43A H 0.8079 -0.0920 0.4356 0.128 Uiso 1 1 calc R . .
H43B H 0.8920 -0.0900 0.4854 0.128 Uiso 1 1 calc R . .
H43C H 0.8621 -0.0065 0.4773 0.128 Uiso 1 1 calc R . .
C44A C 0.6982(7) -0.2059(5) 0.4794(2) 0.082(3) Uani 1 1 d . . .
H44A H 0.6527 -0.2330 0.5000 0.123 Uiso 1 1 calc R . .
H44B H 0.7522 -0.2301 0.4826 0.123 Uiso 1 1 calc R . .
H44C H 0.6571 -0.2180 0.4445 0.123 Uiso 1 1 calc R . .
C45A C 0.9227(4) -0.1852(3) 0.6581(2) 0.0408(13) Uani 1 1 d . . .
C46A C 1.0471(10) -0.1407(12) 0.6706(7) 0.062(5) Uani 0.538(18) 1 d PD B 1
H46A H 1.0773 -0.1818 0.6845 0.093 Uiso 0.538(18) 1 calc PR B 1
H46B H 1.0731 -0.0873 0.6949 0.093 Uiso 0.538(18) 1 calc PR B 1
H46C H 1.0667 -0.1260 0.6400 0.093 Uiso 0.538(18) 1 calc PR B 1
C47A C 0.8947(13) -0.2708(8) 0.6266(5) 0.060(5) Uani 0.538(18) 1 d PD B 1
H47A H 0.9184 -0.2604 0.5966 0.089 Uiso 0.538(18) 1 calc PR B 1
H47B H 0.8190 -0.3024 0.6169 0.089 Uiso 0.538(18) 1 calc PR B 1
H47C H 0.9281 -0.3059 0.6455 0.089 Uiso 0.538(18) 1 calc PR B 1
C48A C 0.8906(13) -0.1989(11) 0.7050(6) 0.045(4) Uani 0.538(18) 1 d PD B 1
H48A H 0.8146 -0.2212 0.6970 0.067 Uiso 0.538(18) 1 calc PR B 1
H48B H 0.9207 -0.1431 0.7277 0.067 Uiso 0.538(18) 1 calc PR B 1
H48C H 0.9155 -0.2414 0.7209 0.067 Uiso 0.538(18) 1 calc PR B 1
C46C C 1.0107(13) -0.1928(12) 0.6435(7) 0.063(5) Uani 0.462(18) 1 d PD B 2
H46D H 1.0321 -0.2355 0.6611 0.094 Uiso 0.462(18) 1 calc PR B 2
H46E H 1.0688 -0.1357 0.6520 0.094 Uiso 0.462(18) 1 calc PR B 2
H46F H 0.9901 -0.2124 0.6074 0.094 Uiso 0.462(18) 1 calc PR B 2
C47C C 0.8315(12) -0.2786(8) 0.6444(6) 0.055(5) Uani 0.462(18) 1 d PD B 2
H47D H 0.8159 -0.3006 0.6089 0.083 Uiso 0.462(18) 1 calc PR B 2
H47E H 0.7694 -0.2742 0.6512 0.083 Uiso 0.462(18) 1 calc PR B 2
H47F H 0.8525 -0.3190 0.6645 0.083 Uiso 0.462(18) 1 calc PR B 2
C48C C 0.941(2) -0.1635(13) 0.7150(6) 0.061(6) Uani 0.462(18) 1 d PD B 2
H48D H 0.9410 -0.2152 0.7306 0.091 Uiso 0.462(18) 1 calc PR B 2
H48E H 0.8855 -0.1468 0.7212 0.091 Uiso 0.462(18) 1 calc PR B 2
H48F H 1.0083 -0.1149 0.7294 0.091 Uiso 0.462(18) 1 calc PR B 2
C49A C 0.6369(3) 0.1981(3) 0.77654(16) 0.0238(9) Uani 1 1 d . . .
C50A C 0.5446(3) 0.1782(3) 0.73962(17) 0.0271(10) Uani 1 1 d . . .
H50A H 0.5463 0.1841 0.7062 0.032 Uiso 1 1 calc R . .
C51A C 0.4489(4) 0.1497(3) 0.75091(17) 0.0281(10) Uani 1 1 d . . .
C52A C 0.4499(4) 0.1429(3) 0.80057(17) 0.0300(10) Uani 1 1 d . . .
H52A H 0.3856 0.1238 0.8088 0.036 Uiso 1 1 calc R . .
C53A C 0.5408(4) 0.1628(3) 0.83828(17) 0.0284(10) Uani 1 1 d . C .
C54A C 0.6352(4) 0.1904(3) 0.82539(16) 0.0263(10) Uani 1 1 d . . .
H54A H 0.6987 0.2039 0.8505 0.032 Uiso 1 1 calc R . .
C55A C 0.3484(4) 0.1280(4) 0.70840(19) 0.0390(12) Uani 1 1 d . . .
C56A C 0.3590(4) 0.2043(4) 0.6793(2) 0.0459(14) Uani 1 1 d . . .
H56A H 0.2947 0.1905 0.6526 0.069 Uiso 1 1 calc R . .
H56B H 0.4174 0.2146 0.6648 0.069 Uiso 1 1 calc R . .
H56C H 0.3718 0.2571 0.7018 0.069 Uiso 1 1 calc R . .
C57A C 0.3325(5) 0.0451(4) 0.6733(2) 0.0528(15) Uani 1 1 d . . .
H57A H 0.2687 0.0298 0.6460 0.079 Uiso 1 1 calc R . .
H57B H 0.3266 -0.0038 0.6922 0.079 Uiso 1 1 calc R . .
H57C H 0.3921 0.0570 0.6596 0.079 Uiso 1 1 calc R . .
C58A C 0.2519(4) 0.1077(4) 0.7274(2) 0.0471(14) Uani 1 1 d . . .
H58A H 0.2587 0.1597 0.7486 0.071 Uiso 1 1 calc R . .
H58B H 0.2453 0.0593 0.7466 0.071 Uiso 1 1 calc R . .
H58C H 0.1898 0.0911 0.6989 0.071 Uiso 1 1 calc R . .
C59A C 0.5439(4) 0.1565(3) 0.89314(17) 0.0340(11) Uani 1 1 d D . .
C60A C 0.6080(5) 0.2462(4) 0.9239(2) 0.0346(18) Uani 0.795(13) 1 d PD C 1
H60A H 0.6138 0.2424 0.9592 0.052 Uiso 0.795(13) 1 calc PR C 1
H60B H 0.5740 0.2868 0.9135 0.052 Uiso 0.795(13) 1 calc PR C 1
H60C H 0.6775 0.2676 0.9188 0.052 Uiso 0.795(13) 1 calc PR C 1
C61A C 0.5941(7) 0.0916(5) 0.9107(3) 0.046(2) Uani 0.795(13) 1 d PD C 1
H61A H 0.6670 0.1149 0.9101 0.069 Uiso 0.795(13) 1 calc PR C 1
H61B H 0.5567 0.0353 0.8885 0.069 Uiso 0.795(13) 1 calc PR C 1
H61C H 0.5908 0.0832 0.9447 0.069 Uiso 0.795(13) 1 calc PR C 1
C62A C 0.4377(5) 0.1234(6) 0.9017(3) 0.050(2) Uani 0.795(13) 1 d PD C 1
H62A H 0.4448 0.1215 0.9372 0.076 Uiso 0.795(13) 1 calc PR C 1
H62B H 0.3968 0.0644 0.8828 0.076 Uiso 0.795(13) 1 calc PR C 1
H62C H 0.4024 0.1627 0.8905 0.076 Uiso 0.795(13) 1 calc PR C 1
C60C C 0.6468(19) 0.209(3) 0.9306(13) 0.104(16) Uani 0.205(13) 1 d PDU C 6
H60D H 0.6378 0.2092 0.9643 0.155 Uiso 0.205(13) 1 calc PR C 6
H60E H 0.6729 0.2689 0.9237 0.155 Uiso 0.205(13) 1 calc PR C 6
H60F H 0.6969 0.1819 0.9283 0.155 Uiso 0.205(13) 1 calc PR C 6
C61C C 0.511(2) 0.0616(8) 0.8999(9) 0.039(7) Uani 0.205(13) 1 d PDU C 6
H61D H 0.5384 0.0315 0.8790 0.059 Uiso 0.205(13) 1 calc PR C 6
H61E H 0.4349 0.0338 0.8902 0.059 Uiso 0.205(13) 1 calc PR C 6
H61F H 0.5385 0.0577 0.9350 0.059 Uiso 0.205(13) 1 calc PR C 6
C62C C 0.460(2) 0.183(3) 0.9047(14) 0.076(12) Uani 0.205(13) 1 d PDU C 6
H62D H 0.4612 0.1786 0.9396 0.114 Uiso 0.205(13) 1 calc PR C 6
H62E H 0.3923 0.1439 0.8829 0.114 Uiso 0.205(13) 1 calc PR C 6
H62F H 0.4733 0.2434 0.8991 0.114 Uiso 0.205(13) 1 calc PR C 6
C1B C 0.8365(3) 0.4994(3) 0.72478(15) 0.0216(9) Uani 1 1 d . . .
C2B C 0.7501(3) 0.4168(3) 0.72632(16) 0.0228(9) Uani 1 1 d . . .
C3B C 0.7363(3) 0.4282(3) 0.77815(16) 0.0238(9) Uani 1 1 d . . .
H3B H 0.6612 0.4073 0.7774 0.029 Uiso 1 1 calc . . .
C4B C 0.7897(3) 0.5266(3) 0.79183(16) 0.0235(9) Uani 1 1 d . . .
C5B C 0.7828(4) 0.5772(3) 0.83119(16) 0.0258(10) Uani 1 1 d . . .
C6B C 0.8470(4) 0.6663(3) 0.84645(16) 0.0248(10) Uani 1 1 d . . .
C7B C 0.8416(4) 0.7277(3) 0.88202(17) 0.0293(10) Uani 1 1 d . . .
H7B H 0.7931 0.7159 0.9012 0.035 Uiso 1 1 calc R . .
C8B C 0.9182(4) 0.8065(3) 0.88385(17) 0.0294(10) Uani 1 1 d . . .
H8B H 0.9309 0.8595 0.9041 0.035 Uiso 1 1 calc R . .
C9B C 0.9762(4) 0.7973(3) 0.85080(15) 0.0254(10) Uani 1 1 d . . .
C10B C 1.0642(4) 0.8622(3) 0.84492(16) 0.0289(10) Uani 1 1 d . . .
C11B C 1.1321(4) 0.8575(3) 0.81696(16) 0.0268(10) Uani 1 1 d . . .
C12B C 1.2243(4) 0.9256(3) 0.81582(17) 0.0338(11) Uani 1 1 d . . .
H12B H 1.2497 0.9838 0.8329 0.041 Uiso 1 1 calc R . .
C13B C 1.2710(4) 0.8952(3) 0.78658(17) 0.0314(11) Uani 1 1 d . . .
H13B H 1.3352 0.9277 0.7802 0.038 Uiso 1 1 calc R . .
C14B C 1.2075(4) 0.8062(3) 0.76724(16) 0.0266(10) Uani 1 1 d . . .
C15B C 1.2212(3) 0.7485(3) 0.73308(16) 0.0259(10) Uani 1 1 d . . .
C16B C 1.1444(3) 0.6668(3) 0.71182(16) 0.0244(10) Uani 1 1 d . . .
C17B C 1.1587(3) 0.5958(3) 0.68073(16) 0.0250(10) Uani 1 1 d . . .
H17B H 1.1942 0.6194 0.6549 0.030 Uiso 1 1 calc . . .
C18B C 1.0454(3) 0.5361(3) 0.65784(16) 0.0248(10) Uani 1 1 d . . .
C19B C 0.9884(3) 0.5599(3) 0.69069(15) 0.0221(9) Uani 1 1 d . . .
C20B C 0.8918(3) 0.5015(3) 0.69050(15) 0.0208(9) Uani 1 1 d . . .
H20B H 0.8583 0.4558 0.6627 0.025 Uiso 1 1 calc R . .
C21B C 0.7064(4) 0.5358(3) 0.85962(17) 0.0286(10) Uani 1 1 d . . .
C22B C 0.6009(4) 0.5003(3) 0.83565(18) 0.0313(11) Uani 1 1 d . . .
H22B H 0.5777 0.5025 0.8011 0.038 Uiso 1 1 calc R . .
C23B C 0.5284(4) 0.4615(3) 0.86102(19) 0.0349(11) Uani 1 1 d . D .
C24B C 0.5650(4) 0.4606(3) 0.91175(19) 0.0366(12) Uani 1 1 d . . .
H24B H 0.5160 0.4345 0.9295 0.044 Uiso 1 1 calc R . .
C25B C 0.6685(4) 0.4957(3) 0.93710(18) 0.0352(12) Uani 1 1 d . . .
C26B C 0.7403(4) 0.5335(3) 0.90970(17) 0.0314(11) Uani 1 1 d . . .
H26B H 0.8127 0.5576 0.9261 0.038 Uiso 1 1 calc R . .
C27B C 0.4114(4) 0.4207(3) 0.83466(19) 0.0432(13) Uani 1 1 d DU . .
C28B C 0.3824(6) 0.4275(6) 0.7798(3) 0.050(2) Uani 0.702(8) 1 d PDU D 1
H28D H 0.4171 0.3993 0.7625 0.074 Uiso 0.702(8) 1 calc PR D 1
H28E H 0.4044 0.4894 0.7757 0.074 Uiso 0.702(8) 1 calc PR D 1
H28F H 0.3069 0.3983 0.7658 0.074 Uiso 0.702(8) 1 calc PR D 1
C29B C 0.3694(6) 0.3235(5) 0.8395(4) 0.058(2) Uani 0.702(8) 1 d PDU D 1
H29D H 0.3798 0.3173 0.8748 0.087 Uiso 0.702(8) 1 calc PR D 1
H29E H 0.4065 0.2940 0.8247 0.087 Uiso 0.702(8) 1 calc PR D 1
H29F H 0.2950 0.2969 0.8221 0.087 Uiso 0.702(8) 1 calc PR D 1
C30B C 0.3510(6) 0.4623(6) 0.8588(3) 0.045(2) Uani 0.702(8) 1 d PDU D 1
H30D H 0.2762 0.4296 0.8442 0.068 Uiso 0.702(8) 1 calc PR D 1
H30E H 0.3693 0.5232 0.8531 0.068 Uiso 0.702(8) 1 calc PR D 1
H30F H 0.3688 0.4608 0.8948 0.068 Uiso 0.702(8) 1 calc PR D 1
C28D C 0.3906(16) 0.4985(10) 0.8180(8) 0.062(5) Uani 0.298(8) 1 d PDU D 4
H28G H 0.3190 0.4792 0.7967 0.092 Uiso 0.298(8) 1 calc PR D 4
H28H H 0.4391 0.5280 0.7992 0.092 Uiso 0.298(8) 1 calc PR D 4
H28I H 0.3999 0.5392 0.8472 0.092 Uiso 0.298(8) 1 calc PR D 4
C29D C 0.3991(15) 0.3577(11) 0.7905(6) 0.052(4) Uani 0.298(8) 1 d PDU D 4
H29G H 0.4257 0.3132 0.8021 0.077 Uiso 0.298(8) 1 calc PR D 4
H29H H 0.4384 0.3897 0.7686 0.077 Uiso 0.298(8) 1 calc PR D 4
H29I H 0.3254 0.3293 0.7721 0.077 Uiso 0.298(8) 1 calc PR D 4
C30D C 0.3489(16) 0.3763(14) 0.8680(7) 0.064(5) Uani 0.298(8) 1 d PDU D 4
H30G H 0.3789 0.3370 0.8845 0.096 Uiso 0.298(8) 1 calc PR D 4
H30H H 0.2771 0.3423 0.8482 0.096 Uiso 0.298(8) 1 calc PR D 4
H30I H 0.3497 0.4204 0.8931 0.096 Uiso 0.298(8) 1 calc PR D 4
C31B C 0.7097(5) 0.4971(4) 0.99320(19) 0.0419(13) Uani 1 1 d . . .
C32B C 0.6247(5) 0.4418(4) 1.0151(2) 0.0573(16) Uani 1 1 d . . .
H32G H 0.6555 0.4382 1.0498 0.086 Uiso 1 1 calc R . .
H32H H 0.5901 0.3827 0.9957 0.086 Uiso 1 1 calc R . .
H32I H 0.5736 0.4688 1.0139 0.086 Uiso 1 1 calc R . .
C33B C 0.7519(6) 0.5922(4) 1.0190(2) 0.0569(17) Uani 1 1 d . . .
H33G H 0.8057 0.6287 1.0047 0.085 Uiso 1 1 calc R . .
H33H H 0.7819 0.5953 1.0547 0.085 Uiso 1 1 calc R . .
H33I H 0.6951 0.6134 1.0140 0.085 Uiso 1 1 calc R . .
C34B C 0.7963(5) 0.4630(4) 1.0033(2) 0.0523(15) Uani 1 1 d . . .
H34G H 0.8520 0.4982 0.9897 0.078 Uiso 1 1 calc R . .
H34H H 0.7691 0.4017 0.9874 0.078 Uiso 1 1 calc R . .
H34I H 0.8239 0.4669 1.0393 0.078 Uiso 1 1 calc R . .
C35B C 1.0903(4) 0.9522(3) 0.87205(16) 0.0264(10) Uani 1 1 d . . .
C36B C 1.0537(4) 1.0088(3) 0.84769(17) 0.0323(11) Uani 1 1 d . . .
H36B H 1.0124 0.9905 0.8140 0.039 Uiso 1 1 calc R . .
C37B C 1.0757(4) 1.0931(3) 0.87119(17) 0.0295(10) Uani 1 1 d . . .
C38B C 1.1347(4) 1.1157(3) 0.92069(16) 0.0280(10) Uani 1 1 d . . .
H38B H 1.1492 1.1720 0.9377 0.034 Uiso 1 1 calc R . .
C39B C 1.1733(4) 1.0604(3) 0.94642(16) 0.0284(10) Uani 1 1 d . . .
C40B C 1.1507(4) 0.9778(3) 0.92160(16) 0.0284(10) Uani 1 1 d . . .
H40B H 1.1764 0.9386 0.9384 0.034 Uiso 1 1 calc R . .
C41B C 1.0326(4) 1.1539(3) 0.84291(18) 0.0364(12) Uani 1 1 d . . .
C42B C 1.0594(5) 1.1604(4) 0.79262(19) 0.0452(14) Uani 1 1 d . . .
H42D H 1.1347 1.1780 0.7985 0.068 Uiso 1 1 calc R . .
H42E H 1.0373 1.2041 0.7764 0.068 Uiso 1 1 calc R . .
H42F H 1.0232 1.1033 0.7711 0.068 Uiso 1 1 calc R . .
C43B C 1.0760(5) 1.2455(4) 0.8715(2) 0.0471(14) Uani 1 1 d . . .
H43D H 1.0547 1.2441 0.9023 0.071 Uiso 1 1 calc R . .
H43E H 1.0494 1.2829 0.8510 0.071 Uiso 1 1 calc R . .
H43F H 1.1521 1.2690 0.8797 0.071 Uiso 1 1 calc R . .
C44B C 0.9123(4) 1.1142(4) 0.8337(2) 0.0529(16) Uani 1 1 d . . .
H44D H 0.8829 1.0572 0.8122 0.079 Uiso 1 1 calc R . .
H44E H 0.8823 1.1538 0.8174 0.079 Uiso 1 1 calc R . .
H44F H 0.8959 1.1067 0.8656 0.079 Uiso 1 1 calc R . .
C45B C 1.2329(4) 1.0872(4) 1.00210(17) 0.0383(12) Uani 1 1 d U . .
C46B C 1.2920(7) 1.1857(4) 1.0152(3) 0.092(3) Uani 1 1 d U . .
H46G H 1.3291 1.2010 1.0508 0.137 Uiso 1 1 calc R . .
H46H H 1.2430 1.2151 1.0076 0.137 Uiso 1 1 calc R . .
H46I H 1.3422 1.2046 0.9956 0.137 Uiso 1 1 calc R . .
C47B C 1.1530(6) 1.0641(7) 1.0315(2) 0.086(2) Uani 1 1 d U . .
H47G H 1.1261 1.0008 1.0318 0.130 Uiso 1 1 calc R . .
H47H H 1.0957 1.0814 1.0158 0.130 Uiso 1 1 calc R . .
H47I H 1.1858 1.0952 1.0657 0.130 Uiso 1 1 calc R . .
C48B C 1.3085(4) 1.0444(4) 1.01741(19) 0.0433(13) Uani 1 1 d U . .
H48G H 1.3519 1.0523 0.9944 0.065 Uiso 1 1 calc R . .
H48H H 1.2706 0.9817 1.0166 0.065 Uiso 1 1 calc R . .
H48I H 1.3528 1.0711 1.0513 0.065 Uiso 1 1 calc R . .
C49B C 1.3206(4) 0.7773(3) 0.71901(17) 0.0278(10) Uani 1 1 d . . .
C50B C 1.3202(4) 0.7902(3) 0.67030(17) 0.0288(10) Uani 1 1 d . . .
H50B H 1.2566 0.7827 0.6467 0.035 Uiso 1 1 calc R . .
C51B C 1.4105(4) 0.8137(3) 0.65535(18) 0.0367(12) Uani 1 1 d . E .
C52B C 1.5018(4) 0.8247(3) 0.69107(19) 0.0384(12) Uani 1 1 d . . .
H52B H 1.5645 0.8411 0.6815 0.046 Uiso 1 1 calc R . .
C53B C 1.5058(4) 0.8130(3) 0.74039(18) 0.0350(11) Uani 1 1 d . . .
C54B C 1.4120(4) 0.7883(3) 0.75371(17) 0.0297(10) Uani 1 1 d . . .
H54B H 1.4117 0.7790 0.7869 0.036 Uiso 1 1 calc R . .
C55B C 1.4096(4) 0.8249(3) 0.60104(18) 0.0407(13) Uani 1 1 d DU . .
C56B C 1.4753(7) 0.9189(5) 0.5983(3) 0.045(2) Uani 0.719(8) 1 d PDU E 1
H56D H 1.4652 0.9276 0.5634 0.068 Uiso 0.719(8) 1 calc PR E 1
H56E H 1.5489 0.9307 0.6137 0.068 Uiso 0.719(8) 1 calc PR E 1
H56F H 1.4543 0.9590 0.6162 0.068 Uiso 0.719(8) 1 calc PR E 1
C57B C 1.2966(6) 0.8135(6) 0.5682(3) 0.047(2) Uani 0.719(8) 1 d PDU E 1
H57D H 1.2761 0.8583 0.5817 0.070 Uiso 0.719(8) 1 calc PR E 1
H57E H 1.2464 0.7552 0.5689 0.070 Uiso 0.719(8) 1 calc PR E 1
H57F H 1.2981 0.8199 0.5337 0.070 Uiso 0.719(8) 1 calc PR E 1
C58B C 1.4378(7) 0.7603(6) 0.5782(3) 0.053(2) Uani 0.719(8) 1 d PDU E 1
H58D H 1.4204 0.7591 0.5421 0.080 Uiso 0.719(8) 1 calc PR E 1
H58E H 1.3996 0.7025 0.5857 0.080 Uiso 0.719(8) 1 calc PR E 1
H58F H 1.5128 0.7752 0.5914 0.080 Uiso 0.719(8) 1 calc PR E 1
C56D C 1.402(2) 0.9062(12) 0.5908(8) 0.057(5) Uani 0.281(8) 1 d PDU E 5
H56G H 1.4118 0.9163 0.5579 0.086 Uiso 0.281(8) 1 calc PR E 5
H56H H 1.4550 0.9540 0.6162 0.086 Uiso 0.281(8) 1 calc PR E 5
H56I H 1.3325 0.9040 0.5911 0.086 Uiso 0.281(8) 1 calc PR E 5
C57D C 1.3405(15) 0.7419(11) 0.5682(6) 0.049(5) Uani 0.281(8) 1 d PDU E 5
H57G H 1.2703 0.7253 0.5723 0.074 Uiso 0.281(8) 1 calc PR E 5
H57H H 1.3667 0.6961 0.5770 0.074 Uiso 0.281(8) 1 calc PR E 5
H57I H 1.3383 0.7492 0.5335 0.074 Uiso 0.281(8) 1 calc PR E 5
C58D C 1.5220(12) 0.8310(16) 0.5945(7) 0.066(6) Uani 0.281(8) 1 d PDU E 5
H58G H 1.5166 0.8193 0.5590 0.099 Uiso 0.281(8) 1 calc PR E 5
H58H H 1.5426 0.7876 0.6118 0.099 Uiso 0.281(8) 1 calc PR E 5
H58I H 1.5744 0.8898 0.6088 0.099 Uiso 0.281(8) 1 calc PR E 5
C59B C 1.6043(4) 0.8229(4) 0.7803(2) 0.0496(15) Uani 1 1 d . . .
C60B C 1.5871(5) 0.7374(5) 0.8023(3) 0.073(2) Uani 1 1 d . . .
H60G H 1.5291 0.7249 0.8172 0.109 Uiso 1 1 calc R . .
H60H H 1.6504 0.7437 0.8280 0.109 Uiso 1 1 calc R . .
H60I H 1.5710 0.6892 0.7758 0.109 Uiso 1 1 calc R . .
C61B C 1.6994(5) 0.8443(6) 0.7594(3) 0.069(2) Uani 1 1 d . . .
H61G H 1.6847 0.7982 0.7318 0.103 Uiso 1 1 calc R . .
H61H H 1.7601 0.8475 0.7858 0.103 Uiso 1 1 calc R . .
H61I H 1.7137 0.9007 0.7472 0.103 Uiso 1 1 calc R . .
C62B C 1.6301(5) 0.8995(6) 0.8212(2) 0.072(2) Uani 1 1 d . . .
H62G H 1.6392 0.9532 0.8065 0.108 Uiso 1 1 calc R . .
H62H H 1.6944 0.9071 0.8465 0.108 Uiso 1 1 calc R . .
H62I H 1.5730 0.8870 0.8368 0.108 Uiso 1 1 calc R . .
C1S C 0.3278(5) 0.7790(4) 0.8955(2) 0.0504(15) Uani 1 1 d . . .
H1S H 0.3107 0.7839 0.8593 0.060 Uiso 1 1 calc . . .
C2S C 0.6808(4) 0.2236(4) 0.59980(19) 0.0440(13) Uani 1 1 d . . .
H2S H 0.6853 0.2240 0.6360 0.053 Uiso 1 1 calc . . .
C3S C 0.0978(5) 0.7181(5) 0.0127(2) 0.0613(17) Uani 1 1 d . . .
H3S H 0.1727 0.7408 0.0131 0.074 Uiso 1 1 calc . . .
Cl1 Cl 0.21507(14) 0.71058(12) 0.90810(6) 0.0686(5) Uani 1 1 d . . .
Cl2 Cl 0.37279(18) 0.88399(12) 0.92965(8) 0.0874(7) Uani 1 1 d . . .
Cl3 Cl 0.42629(14) 0.73811(12) 0.90836(7) 0.0665(5) Uani 1 1 d . . .
Cl4 Cl 0.59271(14) 0.27002(12) 0.57376(7) 0.0704(5) Uani 1 1 d . . .
Cl5 Cl 0.63530(13) 0.11486(10) 0.57089(7) 0.0653(5) Uani 1 1 d . . .
Cl6 Cl 0.80426(11) 0.28288(10) 0.59403(6) 0.0539(4) Uani 1 1 d . . .
Cl7 Cl 0.0590(2) 0.80768(14) 0.01496(8) 0.0926(7) Uani 1 1 d . . .
Cl8 Cl 0.02539(12) 0.64475(12) -0.04246(6) 0.0643(5) Uani 1 1 d . . .
Cl9 Cl 0.08511(14) 0.66463(14) 0.06422(6) 0.0690(5) Uani 1 1 d . . .
N1A N 1.1008(3) 0.4140(2) 0.73268(14) 0.0254(8) Uani 1 1 d . . .
N2A N 1.0293(3) 0.2618(2) 0.67019(14) 0.0282(9) Uani 1 1 d . . .
H2A H 1.0114 0.2849 0.6939 0.034 Uiso 1 1 calc R . .
N3A N 0.8373(3) 0.1882(2) 0.71309(13) 0.0251(8) Uani 1 1 d . . .
H3A1 H 0.8876 0.2403 0.7186 0.030 Uiso 1 1 calc R . .
N4A N 0.9090(3) 0.3386(2) 0.77764(13) 0.0241(8) Uani 1 1 d . . .
N1B N 0.8532(3) 0.5615(2) 0.76284(13) 0.0217(8) Uani 1 1 d . . .
N2B N 0.9286(3) 0.7104(2) 0.82867(13) 0.0244(8) Uani 1 1 d . . .
H2B H 0.9484 0.6866 0.8060 0.029 Uiso 1 1 calc R . .
N3B N 1.1257(3) 0.7856(2) 0.78709(13) 0.0258(8) Uani 1 1 d . . .
H3B1 H 1.0755 0.7334 0.7816 0.031 Uiso 1 1 calc R . .
N4B N 1.0486(3) 0.6378(2) 0.71992(13) 0.0214(8) Uani 1 1 d . . .
O1A O 1.2575(2) 0.6205(2) 0.80124(12) 0.0342(8) Uani 1 1 d . . .
O2A O 0.9455(2) 0.4988(2) 0.87369(11) 0.0305(7) Uani 1 1 d . . .
O1B O 0.7022(2) 0.3543(2) 0.69386(11) 0.0291(7) Uani 1 1 d . . .
O2B O 1.0089(2) 0.4813(2) 0.62100(12) 0.0319(8) Uani 1 1 d . . .

loop_
_atom_site_aniso_label
_atom_site_aniso_U_11
_atom_site_aniso_U_22
_atom_site_aniso_U_33
_atom_site_aniso_U_23
_atom_site_aniso_U_13
_atom_site_aniso_U_12
C1A 0.023(2) 0.020(2) 0.030(2) 0.0068(19) 0.0088(18) 0.0090(18)
C2A 0.024(2) 0.028(3) 0.036(3) 0.011(2) 0.009(2) 0.012(2)
C3A 0.025(2) 0.024(2) 0.034(2) 0.008(2) 0.0129(19) 0.0104(19)
C4A 0.026(2) 0.027(2) 0.037(3) 0.007(2) 0.014(2) 0.013(2)
C5A 0.033(3) 0.029(3) 0.045(3) 0.011(2) 0.022(2) 0.018(2)
C6A 0.036(3) 0.029(3) 0.038(3) 0.008(2) 0.018(2) 0.020(2)
C7A 0.046(3) 0.037(3) 0.048(3) 0.010(2) 0.029(3) 0.026(3)
C8A 0.046(3) 0.033(3) 0.042(3) 0.005(2) 0.021(2) 0.024(2)
C9A 0.039(3) 0.028(3) 0.029(2) 0.000(2) 0.009(2) 0.021(2)
C10A 0.032(3) 0.023(2) 0.031(2) 0.0006(19) 0.006(2) 0.014(2)
C11A 0.033(2) 0.023(2) 0.023(2) -0.0011(18) 0.0033(19) 0.016(2)
C12A 0.034(3) 0.022(2) 0.031(2) -0.0020(19) 0.007(2) 0.010(2)
C13A 0.027(2) 0.021(2) 0.032(2) 0.0000(19) 0.007(2) 0.0051(19)
C14A 0.026(2) 0.024(2) 0.025(2) 0.0043(19) 0.0067(18) 0.0099(19)
C15A 0.026(2) 0.022(2) 0.025(2) 0.0051(18) 0.0071(18) 0.0107(19)
C16A 0.027(2) 0.019(2) 0.026(2) 0.0024(18) 0.0103(18) 0.0108(18)
C17A 0.029(2) 0.018(2) 0.024(2) 0.0014(18) 0.0110(18) 0.0092(18)
C18A 0.035(3) 0.023(2) 0.027(2) 0.010(2) 0.014(2) 0.013(2)
C19A 0.029(2) 0.019(2) 0.020(2) 0.0035(17) 0.0083(18) 0.0101(19)
C20A 0.030(2) 0.025(2) 0.020(2) 0.0006(18) 0.0032(18) 0.013(2)
C21A 0.047(3) 0.030(3) 0.058(3) 0.013(2) 0.036(3) 0.024(2)
C22A 0.058(3) 0.034(3) 0.053(3) 0.013(3) 0.036(3) 0.025(3)
C23A 0.096(5) 0.036(3) 0.066(4) 0.016(3) 0.060(4) 0.035(3)
C24A 0.094(5) 0.038(3) 0.099(6) 0.029(3) 0.083(5) 0.035(4)
C25A 0.066(4) 0.040(3) 0.109(6) 0.025(4) 0.065(4) 0.032(3)
C26A 0.057(4) 0.036(3) 0.076(4) 0.020(3) 0.046(3) 0.029(3)
C27A 0.128(7) 0.054(4) 0.058(4) 0.018(3) 0.060(4) 0.039(4)
C28A 0.151(8) 0.068(5) 0.051(4) 0.022(4) 0.040(5) 0.055(5)
C29A 0.155(10) 0.138(9) 0.079(6) 0.024(6) 0.082(7) 0.052(8)
C30A 0.145(8) 0.056(5) 0.063(5) 0.012(4) 0.032(5) 0.033(5)
C31A 0.051(4) 0.063(4) 0.122(6) 0.029(4) 0.053(4) 0.024(3)
C32A 0.044(6) 0.091(8) 0.113(9) 0.050(7) 0.015(6) 0.003(6)
C33A 0.032(5) 0.072(7) 0.089(8) 0.031(6) 0.024(5) 0.024(5)
C34A 0.057(7) 0.116(10) 0.118(9) 0.030(8) 0.056(6) 0.048(7)
C32C 0.044(7) 0.100(10) 0.093(9) 0.014(8) 0.041(7) 0.018(7)
C33C 0.033(7) 0.093(10) 0.093(9) 0.041(8) 0.022(7) 0.003(7)
C34C 0.041(9) 0.089(11) 0.163(14) 0.037(10) 0.027(9) 0.041(8)
C35A 0.035(3) 0.029(3) 0.029(2) 0.000(2) 0.009(2) 0.019(2)
C36A 0.042(3) 0.030(3) 0.030(3) -0.001(2) 0.004(2) 0.019(2)
C37A 0.036(3) 0.040(3) 0.029(2) -0.003(2) 0.007(2) 0.019(2)
C38A 0.039(3) 0.029(3) 0.029(2) -0.007(2) 0.007(2) 0.018(2)
C39A 0.035(3) 0.029(3) 0.032(3) -0.001(2) 0.006(2) 0.016(2)
C40A 0.038(3) 0.026(3) 0.025(2) -0.0038(19) 0.005(2) 0.013(2)
C41A 0.054(3) 0.047(3) 0.028(3) -0.005(2) 0.001(2) 0.022(3)
C42A 0.063(4) 0.057(4) 0.042(3) -0.005(3) -0.010(3) 0.030(3)
C43A 0.071(5) 0.138(8) 0.034(3) -0.001(4) 0.017(3) 0.025(5)
C44A 0.113(6) 0.065(5) 0.041(4) -0.020(3) -0.031(4) 0.042(5)
C45A 0.049(3) 0.033(3) 0.041(3) 0.000(2) 0.005(2) 0.021(3)
C46A 0.045(7) 0.077(11) 0.086(12) 0.055(9) 0.024(7) 0.039(8)
C47A 0.089(12) 0.042(7) 0.052(7) -0.003(6) -0.002(7) 0.045(7)
C48A 0.061(9) 0.044(10) 0.038(8) 0.017(7) 0.011(7) 0.031(7)
C46C 0.058(10) 0.049(10) 0.075(11) 0.000(9) 0.001(8) 0.026(8)
C47C 0.074(10) 0.034(7) 0.067(10) 0.013(6) 0.027(8) 0.025(7)
C48C 0.094(17) 0.047(13) 0.048(10) 0.015(9) 0.003(11) 0.044(11)
C49A 0.027(2) 0.016(2) 0.029(2) 0.0037(18) 0.0117(19) 0.0072(18)
C50A 0.030(2) 0.026(2) 0.027(2) 0.0049(19) 0.0122(19) 0.009(2)
C51A 0.028(2) 0.027(2) 0.029(2) 0.005(2) 0.009(2) 0.010(2)
C52A 0.027(2) 0.029(3) 0.033(3) 0.004(2) 0.014(2) 0.006(2)
C53A 0.037(3) 0.019(2) 0.026(2) 0.0044(19) 0.013(2) 0.005(2)
C54A 0.028(2) 0.018(2) 0.028(2) 0.0021(18) 0.0058(19) 0.0043(19)
C55A 0.027(3) 0.051(3) 0.034(3) 0.006(2) 0.006(2) 0.011(2)
C56A 0.037(3) 0.058(4) 0.038(3) 0.015(3) 0.004(2) 0.017(3)
C57A 0.041(3) 0.059(4) 0.041(3) -0.007(3) -0.001(3) 0.010(3)
C58A 0.029(3) 0.064(4) 0.043(3) 0.011(3) 0.010(2) 0.012(3)
C59A 0.039(3) 0.031(3) 0.026(2) 0.005(2) 0.011(2) 0.006(2)
C60A 0.045(4) 0.027(3) 0.025(3) -0.002(3) 0.012(3) 0.006(3)
C61A 0.070(6) 0.040(4) 0.036(4) 0.018(3) 0.019(4) 0.026(4)
C62A 0.043(4) 0.063(6) 0.033(4) 0.012(4) 0.015(3) 0.004(4)
C60C 0.105(18) 0.107(19) 0.095(18) 0.017(10) 0.032(11) 0.034(11)
C61C 0.042(11) 0.037(10) 0.034(10) 0.011(8) 0.010(8) 0.010(8)
C62C 0.089(15) 0.076(15) 0.063(14) 0.017(10) 0.027(9) 0.025(10)
C1B 0.028(2) 0.018(2) 0.022(2) 0.0027(17) 0.0077(18) 0.0109(18)
C2B 0.027(2) 0.020(2) 0.026(2) 0.0046(19) 0.0096(19) 0.0131(19)
C3B 0.027(2) 0.019(2) 0.027(2) 0.0018(18) 0.0137(19) 0.0072(18)
C4B 0.030(2) 0.020(2) 0.026(2) 0.0039(18) 0.0138(19) 0.0130(19)
C5B 0.034(2) 0.023(2) 0.025(2) 0.0040(18) 0.0134(19) 0.013(2)
C6B 0.034(2) 0.024(2) 0.021(2) 0.0043(18) 0.0105(19) 0.016(2)
C7B 0.039(3) 0.028(3) 0.027(2) 0.002(2) 0.013(2) 0.018(2)
C8B 0.039(3) 0.023(2) 0.026(2) -0.0037(19) 0.006(2) 0.014(2)
C9B 0.037(3) 0.018(2) 0.020(2) -0.0025(18) 0.0066(19) 0.010(2)
C10B 0.037(3) 0.025(2) 0.021(2) -0.0062(19) 0.0030(19) 0.012(2)
C11B 0.035(3) 0.016(2) 0.025(2) -0.0026(18) 0.0034(19) 0.0082(19)
C12B 0.040(3) 0.023(3) 0.030(2) -0.003(2) 0.004(2) 0.006(2)
C13B 0.039(3) 0.023(2) 0.025(2) 0.0018(19) 0.009(2) 0.005(2)
C14B 0.032(2) 0.020(2) 0.023(2) 0.0029(18) 0.0040(19) 0.0081(19)
C15B 0.029(2) 0.024(2) 0.024(2) 0.0054(19) 0.0085(19) 0.0097(19)
C16B 0.032(2) 0.019(2) 0.023(2) 0.0020(18) 0.0073(19) 0.0110(19)
C17B 0.031(2) 0.021(2) 0.026(2) 0.0011(18) 0.0112(19) 0.0110(19)
C18B 0.031(2) 0.021(2) 0.026(2) 0.0043(19) 0.0137(19) 0.0104(19)
C19B 0.030(2) 0.021(2) 0.019(2) 0.0012(17) 0.0062(18) 0.0130(19)
C20B 0.025(2) 0.018(2) 0.020(2) -0.0003(17) 0.0044(17) 0.0091(18)
C21B 0.043(3) 0.021(2) 0.029(2) 0.0027(19) 0.020(2) 0.014(2)
C22B 0.037(3) 0.027(3) 0.036(3) 0.003(2) 0.019(2) 0.014(2)
C23B 0.040(3) 0.025(3) 0.044(3) 0.003(2) 0.021(2) 0.013(2)
C24B 0.046(3) 0.030(3) 0.040(3) 0.005(2) 0.022(2) 0.015(2)
C25B 0.058(3) 0.025(3) 0.031(3) 0.005(2) 0.023(2) 0.018(2)
C26B 0.044(3) 0.023(2) 0.029(2) 0.001(2) 0.014(2) 0.013(2)
C27B 0.032(3) 0.047(3) 0.053(3) 0.004(3) 0.018(2) 0.015(2)
C28B 0.032(4) 0.064(5) 0.053(5) 0.008(4) 0.012(3) 0.018(4)
C29B 0.036(4) 0.048(5) 0.077(6) 0.013(4) 0.010(4) 0.006(4)
C30B 0.038(4) 0.062(5) 0.047(4) 0.015(4) 0.019(3) 0.027(4)
C28D 0.038(8) 0.064(9) 0.073(9) 0.001(8) 0.012(8) 0.012(7)
C29D 0.037(8) 0.052(9) 0.061(9) 0.006(8) 0.016(7) 0.010(7)
C30D 0.047(8) 0.065(10) 0.064(9) -0.007(8) 0.025(8) -0.002(8)
C31B 0.057(3) 0.037(3) 0.032(3) 0.005(2) 0.019(2) 0.014(3)
C32B 0.069(4) 0.060(4) 0.041(3) 0.013(3) 0.021(3) 0.017(3)
C33B 0.094(5) 0.035(3) 0.033(3) 0.001(2) 0.021(3) 0.013(3)
C34B 0.061(4) 0.051(4) 0.032(3) 0.008(3) 0.010(3) 0.009(3)
C35B 0.033(2) 0.018(2) 0.025(2) -0.0032(18) 0.0082(19) 0.0070(19)
C36B 0.040(3) 0.028(3) 0.022(2) -0.0060(19) -0.001(2) 0.012(2)
C37B 0.035(3) 0.024(2) 0.028(2) -0.0018(19) 0.007(2) 0.012(2)
C38B 0.033(3) 0.020(2) 0.027(2) -0.0069(19) 0.005(2) 0.010(2)
C39B 0.034(3) 0.023(2) 0.025(2) -0.0048(19) 0.0040(19) 0.010(2)
C40B 0.035(3) 0.024(2) 0.025(2) -0.0001(19) 0.006(2) 0.012(2)
C41B 0.046(3) 0.033(3) 0.027(2) 0.000(2) 0.001(2) 0.018(2)
C42B 0.064(4) 0.043(3) 0.034(3) 0.010(2) 0.010(3) 0.027(3)
C43B 0.064(4) 0.031(3) 0.047(3) 0.001(2) 0.005(3) 0.026(3)
C44B 0.045(3) 0.063(4) 0.054(4) 0.021(3) 0.003(3) 0.029(3)
C45B 0.049(3) 0.042(3) 0.022(2) -0.009(2) -0.002(2) 0.025(2)
C46B 0.124(6) 0.043(4) 0.061(4) -0.022(3) -0.052(4) 0.033(4)
C47B 0.076(4) 0.155(7) 0.036(3) -0.001(4) 0.012(3) 0.059(5)
C48B 0.050(3) 0.046(3) 0.031(3) -0.004(2) -0.002(2) 0.026(3)
C49B 0.034(3) 0.018(2) 0.029(2) 0.0031(18) 0.012(2) 0.0052(19)
C50B 0.035(3) 0.017(2) 0.028(2) 0.0044(18) 0.010(2) 0.0026(19)
C51B 0.049(3) 0.023(3) 0.028(3) -0.002(2) 0.012(2) 0.002(2)
C52B 0.038(3) 0.033(3) 0.042(3) 0.004(2) 0.024(2) 0.003(2)
C53B 0.034(3) 0.035(3) 0.034(3) 0.005(2) 0.014(2) 0.008(2)
C54B 0.033(3) 0.026(2) 0.027(2) 0.0034(19) 0.013(2) 0.004(2)
C55B 0.050(3) 0.036(3) 0.025(2) 0.003(2) 0.016(2) 0.001(2)
C56B 0.048(5) 0.042(4) 0.032(4) 0.013(3) 0.014(4) 0.001(4)
C57B 0.043(4) 0.056(5) 0.028(4) 0.008(3) 0.006(3) 0.007(4)
C58B 0.073(6) 0.058(5) 0.033(4) 0.003(4) 0.021(4) 0.027(4)
C56D 0.074(10) 0.049(9) 0.035(8) 0.015(7) 0.012(9) 0.008(9)
C57D 0.050(9) 0.055(9) 0.024(7) -0.005(7) 0.012(7) 0.001(8)
C58D 0.073(11) 0.068(11) 0.019(8) -0.004(8) 0.007(8) -0.011(10)
C59B 0.035(3) 0.069(4) 0.043(3) 0.017(3) 0.016(2) 0.013(3)
C60B 0.047(4) 0.108(6) 0.080(5) 0.052(5) 0.025(3) 0.038(4)
C61B 0.034(3) 0.111(6) 0.059(4) 0.023(4) 0.019(3) 0.020(4)
C62B 0.037(3) 0.121(7) 0.033(3) -0.009(4) -0.002(3) 0.012(4)
C1S 0.055(4) 0.053(4) 0.036(3) 0.010(3) 0.006(3) 0.017(3)
C2S 0.043(3) 0.050(3) 0.033(3) -0.003(2) 0.004(2) 0.017(3)
C3S 0.057(4) 0.068(5) 0.054(4) 0.005(3) 0.022(3) 0.015(3)
Cl1 0.0714(11) 0.0728(12) 0.0585(10) 0.0210(9) 0.0332(8) 0.0126(9)
Cl2 0.0973(15) 0.0498(10) 0.0935(14) -0.0019(10) -0.0069(12) 0.0267(10)
Cl3 0.0615(10) 0.0606(11) 0.0659(10) 0.0031(8) 0.0029(8) 0.0207(8)
Cl4 0.0695(11) 0.0645(11) 0.0696(11) -0.0168(9) -0.0133(8) 0.0418(9)
Cl5 0.0596(10) 0.0365(8) 0.0828(12) 0.0098(8) -0.0023(8) 0.0128(7)
Cl6 0.0450(8) 0.0517(9) 0.0557(9) 0.0119(7) 0.0138(7) 0.0075(7)
Cl7 0.135(2) 0.0736(14) 0.0696(12) 0.0149(10) 0.0278(12) 0.0407(13)
Cl8 0.0499(9) 0.0797(12) 0.0530(9) 0.0016(8) 0.0108(7) 0.0165(8)
Cl9 0.0654(11) 0.0952(14) 0.0537(9) 0.0253(9) 0.0191(8) 0.0356(10)
N1A 0.0257(19) 0.021(2) 0.033(2) 0.0037(16) 0.0129(16) 0.0107(16)
N2A 0.033(2) 0.024(2) 0.034(2) 0.0029(17) 0.0156(17) 0.0150(17)
N3A 0.029(2) 0.0184(19) 0.029(2) 0.0021(16) 0.0107(16) 0.0094(16)
N4A 0.029(2) 0.0189(19) 0.0258(19) 0.0029(15) 0.0086(16) 0.0099(16)
N1B 0.0258(19) 0.0185(19) 0.0214(18) 0.0003(15) 0.0074(15) 0.0090(15)
N2B 0.034(2) 0.0175(19) 0.0230(18) -0.0005(15) 0.0116(16) 0.0101(16)
N3B 0.029(2) 0.0167(19) 0.0279(19) -0.0006(15) 0.0089(16) 0.0049(16)
N4B 0.0250(19) 0.0180(19) 0.0212(18) 0.0017(15) 0.0066(15) 0.0081(15)
O1A 0.0309(18) 0.0280(18) 0.0306(18) 0.0045(15) 0.0035(14) -0.0003(15)
O2A 0.0366(18) 0.0234(17) 0.0260(17) -0.0050(14) 0.0102(14) 0.0054(14)
O1B 0.0327(17) 0.0235(17) 0.0275(17) -0.0013(14) 0.0094(14) 0.0067(14)
O2B 0.0341(18) 0.0276(18) 0.0314(18) -0.0059(15) 0.0135(14) 0.0075(14)

loop_
_atom_type_symbol
_atom_type_description
_atom_type_scat_dispersion_real
_atom_type_scat_dispersion_imag
_atom_type_scat_source
C C 0.0033 0.0016 'International Tables Vol C Tables 4.2.6.8 and 6.1.1.4'
H H 0.0000 0.0000 'International Tables Vol C Tables 4.2.6.8 and 6.1.1.4'
N N 0.0061 0.0033 'International Tables Vol C Tables 4.2.6.8 and 6.1.1.4'
O O 0.0106 0.0060 'International Tables Vol C Tables 4.2.6.8 and 6.1.1.4'
Cl Cl 0.1484 0.1585 'International Tables Vol C Tables 4.2.6.8 and 6.1.1.4'

loop_
_geom_angle_atom_site_label_1
_geom_angle_atom_site_label_2
_geom_angle_atom_site_label_3
_geom_angle
N1A C1A C20A 128.4(4)
N1A C1A C2A 110.0(4)
C20A C1A C2A 121.4(4)
O1A C2A C1A 127.3(4)
O1A C2A C3A 127.5(4)
C1A C2A C3A 105.2(4)
C4A C3A C2A 99.6(4)
C4A C3A C17B 111.2(4)
C2A C3A C17B 110.4(3)
C4A C3A H3A 111.7
C2A C3A H3A 111.7
C17B C3A H3A 111.7
N1A C4A C5A 122.6(4)
N1A C4A C3A 111.8(4)
C5A C4A C3A 125.5(4)
C4A C5A C6A 122.4(4)
C4A C5A C21A 121.1(4)
C6A C5A C21A 116.4(4)
N2A C6A C5A 125.1(4)
N2A C6A C7A 107.0(4)
C5A C6A C7A 128.0(5)
C8A C7A C6A 108.3(4)
C8A C7A H7A 125.9
C6A C7A H7A 125.9
C7A C8A C9A 108.7(4)
C7A C8A H8A 125.7
C9A C8A H8A 125.7
C10A C9A N2A 128.6(4)
C10A C9A C8A 126.0(4)
N2A C9A C8A 105.3(4)
C9A C10A C11A 129.0(4)
C9A C10A C35A 115.3(4)
C11A C10A C35A 115.7(4)
N3A C11A C10A 128.6(4)
N3A C11A C12A 105.6(4)
C10A C11A C12A 125.6(4)
C13A C12A C11A 109.6(4)
C13A C12A H12A 125.2
C11A C12A H12A 125.2
C12A C13A C14A 107.4(4)
C12A C13A H13A 126.3
C14A C13A H13A 126.3
N3A C14A C15A 124.7(4)
N3A C14A C13A 106.9(4)
C15A C14A C13A 128.4(4)
C16A C15A C14A 121.9(4)
C16A C15A C49A 120.4(4)
C14A C15A C49A 117.6(4)
N4A C16A C15A 123.4(4)
N4A C16A C17A 111.5(4)
C15A C16A C17A 124.9(4)
C18A C17A C16A 99.2(3)
C18A C17A C3B 110.3(3)
C16A C17A C3B 110.6(3)
C18A C17A H17A 112.0
C16A C17A H17A 112.0
C3B C17A H17A 112.0
O2A C18A C19A 127.3(4)
O2A C18A C17A 127.4(4)
C19A C18A C17A 105.3(4)
N4A C19A C20A 130.0(4)
N4A C19A C18A 109.8(4)
C20A C19A C18A 120.0(4)
C19A C20A C1A 129.7(4)
C19A C20A H20A 115.1
C1A C20A H20A 115.1
C22A C21A C26A 119.8(5)
C22A C21A C5A 119.7(5)
C26A C21A C5A 120.5(5)
C21A C22A C23A 122.2(6)
C21A C22A H22A 118.9
C23A C22A H22A 118.9
C24A C23A C22A 117.0(6)
C24A C23A C27A 124.1(6)
C22A C23A C27A 118.9(7)
C23A C24A C25A 123.1(5)
C23A C24A H24A 118.4
C25A C24A H24A 118.4
C26A C25A C24A 117.8(6)
C26A C25A C31A 121.2(7)
C24A C25A C31A 120.9(6)
C25A C26A C21A 120.1(6)
C25A C26A H26A 120.0
C21A C26A H26A 120.0
C29A C27A C28A 108.8(7)
C29A C27A C30A 109.2(7)
C28A C27A C30A 109.2(8)
C29A C27A C23A 112.1(8)
C28A C27A C23A 107.9(5)
C30A C27A C23A 109.6(6)
C27A C28A H28A 109.5
C27A C28A H28B 109.5
H28A C28A H28B 109.5
C27A C28A H28C 109.5
H28A C28A H28C 109.5
H28B C28A H28C 109.5
C27A C29A H29A 109.5
C27A C29A H29B 109.5
H29A C29A H29B 109.5
C27A C29A H29C 109.5
H29A C29A H29C 109.5
H29B C29A H29C 109.5
C27A C30A H30A 109.5
C27A C30A H30B 109.5
H30A C30A H30B 109.5
C27A C30A H30C 109.5
H30A C30A H30C 109.5
H30B C30A H30C 109.5
C33C C31A C34A 132.4(13)
C33C C31A C34C 126.6(15)
C34A C31A C34C 31.9(9)
C33C C31A C25A 107.5(9)
C34A C31A C25A 118.4(10)
C34C C31A C25A 103.8(9)
C33C C31A C32A 59.6(10)
C34A C31A C32A 108.5(10)
C34C C31A C32A 137.4(11)
C25A C31A C32A 114.0(7)
C33C C31A C32C 112.6(11)
C34A C31A C32C 69.3(10)
C34C C31A C32C 100.1(13)
C25A C31A C32C 103.9(8)
C32A C31A C32C 53.3(8)
C33C C31A C33A 44.9(10)
C34A C31A C33A 101.4(9)
C34C C31A C33A 83.0(12)
C25A C31A C33A 113.9(6)
C32A C31A C33A 98.2(9)
C32C C31A C33A 140.2(9)
C31A C32A H32A 109.5
C31A C32A H32B 109.5
C31A C32A H32C 109.5
C31A C33A H33A 109.5
C31A C33A H33B 109.5
C31A C33A H33C 109.5
C31A C34A H34A 109.5
C31A C34A H34B 109.5
C31A C34A H34C 109.5
C31A C32C H32D 109.5
C31A C32C H32E 109.5
H32D C32C H32E 109.5
C31A C32C H32F 109.5
H32D C32C H32F 109.5
H32E C32C H32F 109.5
C31A C33C H33D 109.5
C31A C33C H33E 109.5
H33D C33C H33E 109.5
C31A C33C H33F 109.5
H33D C33C H33F 109.5
H33E C33C H33F 109.5
C31A C34C H34D 109.5
C31A C34C H34E 109.5
H34D C34C H34E 109.5
C31A C34C H34F 109.5
H34D C34C H34F 109.5
H34E C34C H34F 109.5
C40A C35A C36A 120.4(4)
C40A C35A C10A 119.2(4)
C36A C35A C10A 120.3(4)
C37A C36A C35A 120.3(5)
C37A C36A H36A 119.8
C35A C36A H36A 119.8
C36A C37A C38A 117.9(4)
C36A C37A C41A 120.8(5)
C38A C37A C41A 121.3(4)
C39A C38A C37A 123.0(4)
C39A C38A H38A 118.5
C37A C38A H38A 118.5
C38A C39A C40A 117.3(4)
C38A C39A C45A 122.3(4)
C40A C39A C45A 120.2(4)
C35A C40A C39A 121.0(4)
C35A C40A H40A 119.5
C39A C40A H40A 119.5
C42A C41A C43A 110.5(6)
C42A C41A C37A 111.8(4)
C43A C41A C37A 107.1(5)
C42A C41A C44A 108.2(5)
C43A C41A C44A 107.4(6)
C37A C41A C44A 111.9(5)
C41A C42A H42A 109.5
C41A C42A H42B 109.5
H42A C42A H42B 109.5
C41A C42A H42C 109.5
H42A C42A H42C 109.5
H42B C42A H42C 109.5
C41A C43A H43A 109.5
C41A C43A H43B 109.5
H43A C43A H43B 109.5
C41A C43A H43C 109.5
H43A C43A H43C 109.5
H43B C43A H43C 109.5
C41A C44A H44A 109.5
C41A C44A H44B 109.5
H44A C44A H44B 109.5
C41A C44A H44C 109.5
H44A C44A H44C 109.5
H44B C44A H44C 109.5
C46C C45A C47A 67.2(9)
C46C C45A C48A 131.5(10)
C47A C45A C48A 110.8(9)
C46C C45A C39A 111.8(8)
C47A C45A C39A 113.1(6)
C48A C45A C39A 112.5(7)
C46C C45A C48C 114.9(11)
C47A C45A C48C 129.7(10)
C48A C45A C48C 27.5(7)
C39A C45A C48C 111.5(8)
C46C C45A C47C 107.9(9)
C47A C45A C47C 42.1(7)
C48A C45A C47C 76.1(9)
C39A C45A C47C 107.6(7)
C48C C45A C47C 102.4(10)
C46C C45A C46A 37.9(7)
C47A C45A C46A 104.1(9)
C48A C45A C46A 110.3(8)
C39A C45A C46A 105.4(6)
C48C C45A C46A 85.0(11)
C47C C45A C46A 140.4(9)
C45A C46A H46A 109.5
C45A C46A H46B 109.5
C45A C46A H46C 109.5
C45A C47A H47A 109.5
C45A C47A H47B 109.5
C45A C47A H47C 109.5
C45A C48A H48A 109.5
C45A C48A H48B 109.5
C45A C48A H48C 109.5
C45A C46C H46D 109.5
C45A C46C H46E 109.5
H46D C46C H46E 109.5
C45A C46C H46F 109.5
H46D C46C H46F 109.5
H46E C46C H46F 109.5
C45A C47C H47D 109.5
C45A C47C H47E 109.5
H47D C47C H47E 109.5
C45A C47C H47F 109.5
H47D C47C H47F 109.5
H47E C47C H47F 109.5
C45A C48C H48D 109.5
C45A C48C H48E 109.5
H48D C48C H48E 109.5
C45A C48C H48F 109.5
H48D C48C H48F 109.5
H48E C48C H48F 109.5
C54A C49A C50A 119.9(4)
C54A C49A C15A 119.5(4)
C50A C49A C15A 120.6(4)
C49A C50A C51A 120.9(4)
C49A C50A H50A 119.6
C51A C50A H50A 119.6
C52A C51A C50A 117.8(4)
C52A C51A C55A 123.3(4)
C50A C51A C55A 118.9(4)
C53A C52A C51A 122.6(4)
C53A C52A H52A 118.7
C51A C52A H52A 118.7
C52A C53A C54A 117.9(4)
C52A C53A C59A 123.5(4)
C54A C53A C59A 118.6(4)
C49A C54A C53A 120.9(4)
C49A C54A H54A 119.5
C53A C54A H54A 119.5
C56A C55A C58A 109.1(5)
C56A C55A C51A 109.8(4)
C58A C55A C51A 112.6(4)
C56A C55A C57A 109.6(5)
C58A C55A C57A 107.7(5)
C51A C55A C57A 108.0(4)
C55A C56A H56A 109.5
C55A C56A H56B 109.5
H56A C56A H56B 109.5
C55A C56A H56C 109.5
H56A C56A H56C 109.5
H56B C56A H56C 109.5
C55A C57A H57A 109.5
C55A C57A H57B 109.5
H57A C57A H57B 109.5
C55A C57A H57C 109.5
H57A C57A H57C 109.5
H57B C57A H57C 109.5
C55A C58A H58A 109.5
C55A C58A H58B 109.5
H58A C58A H58B 109.5
C55A C58A H58C 109.5
H58A C58A H58C 109.5
H58B C58A H58C 109.5
C62A C59A C60C 127.8(18)
C62A C59A C61C 69.4(12)
C60C C59A C61C 109.1(19)
C62A C59A C62C 35.3(15)
C60C C59A C62C 110(2)
C61C C59A C62C 103.9(17)
C62A C59A C60A 109.2(5)
C60C C59A C60A 37.5(18)
C61C C59A C60A 138.9(11)
C62C C59A C60A 78.7(17)
C62A C59A C53A 113.3(4)
C60C C59A C53A 115.7(18)
C61C C59A C53A 108.9(10)
C62C C59A C53A 108.8(15)
C60A C59A C53A 108.7(4)
C62A C59A C61A 106.8(5)
C60C C59A C61A 72.9(19)
C61C C59A C61A 41.1(11)
C62C C59A C61A 135.6(16)
C60A C59A C61A 109.8(5)
C53A C59A C61A 109.0(4)
C59A C60A H60A 109.5
C59A C60A H60B 109.5
C59A C60A H60C 109.5
C59A C61A H61A 109.5
C59A C61A H61B 109.5
C59A C61A H61C 109.5
C59A C62A H62A 109.5
C59A C62A H62B 109.5
C59A C62A H62C 109.5
C59A C60C H60D 109.5
C59A C60C H60E 109.5
C59A C60C H60F 109.5
C59A C61C H61D 109.5
C59A C61C H61E 109.5
C59A C61C H61F 109.5
C59A C62C H62D 109.5
C59A C62C H62E 109.5
C59A C62C H62F 109.5
N1B C1B C20B 129.5(4)
N1B C1B C2B 110.0(4)
C20B C1B C2B 120.2(4)
O1B C2B C1B 127.8(4)
O1B C2B C3B 127.5(4)
C1B C2B C3B 104.8(3)
C4B C3B C2B 99.8(3)
C4B C3B C17A 110.5(3)
C2B C3B C17A 110.4(3)
C4B C3B H3B 111.8
C2B C3B H3B 111.8
C17A C3B H3B 111.8
N1B C4B C5B 122.3(4)
N1B C4B C3B 111.8(3)
C5B C4B C3B 125.7(4)
C4B C5B C6B 122.4(4)
C4B C5B C21B 119.6(4)
C6B C5B C21B 118.0(4)
N2B C6B C5B 124.9(4)
N2B C6B C7B 106.6(4)
C5B C6B C7B 128.5(4)
C8B C7B C6B 107.9(4)
C8B C7B H7B 126.1
C6B C7B H7B 126.1
C7B C8B C9B 109.3(4)
C7B C8B H8B 125.3
C9B C8B H8B 125.3
N2B C9B C10B 129.1(4)
N2B C9B C8B 105.0(4)
C10B C9B C8B 125.9(4)
C9B C10B C11B 130.1(4)
C9B C10B C35B 115.0(4)
C11B C10B C35B 114.9(4)
N3B C11B C12B 105.6(4)
N3B C11B C10B 127.9(4)
C12B C11B C10B 126.4(4)
C13B C12B C11B 109.2(4)
C13B C12B H12B 125.4
C11B C12B H12B 125.4
C12B C13B C14B 107.9(4)
C12B C13B H13B 126.1
C14B C13B H13B 126.1
N3B C14B C15B 124.9(4)
N3B C14B C13B 106.5(4)
C15B C14B C13B 128.6(4)
C16B C15B C14B 121.9(4)
C16B C15B C49B 119.5(4)
C14B C15B C49B 118.6(4)
N4B C16B C15B 123.3(4)
N4B C16B C17B 111.6(4)
C15B C16B C17B 125.0(4)
C18B C17B C16B 99.4(3)
C18B C17B C3A 110.2(4)
C16B C17B C3A 110.2(3)
C18B C17B H17B 112.1
C16B C17B H17B 112.1
C3A C17B H17B 112.1
O2B C18B C19B 127.2(4)
O2B C18B C17B 127.9(4)
C19B C18B C17B 105.0(3)
N4B C19B C20B 130.0(4)
N4B C19B C18B 110.2(4)
C20B C19B C18B 119.6(4)
C19B C20B C1B 129.4(4)
C19B C20B H20B 115.3
C1B C20B H20B 115.3
C26B C21B C22B 119.5(4)
C26B C21B C5B 120.4(4)
C22B C21B C5B 120.0(4)
C21B C22B C23B 121.3(5)
C21B C22B H22B 119.4
C23B C22B H22B 119.4
C22B C23B C24B 117.9(5)
C22B C23B C27B 121.7(5)
C24B C23B C27B 120.4(5)
C25B C24B C23B 122.9(5)
C25B C24B H24B 118.6
C23B C24B H24B 118.6
C24B C25B C26B 117.5(5)
C24B C25B C31B 123.4(5)
C26B C25B C31B 119.0(5)
C21B C26B C25B 120.9(5)
C21B C26B H26B 119.6
C25B C26B H26B 119.6
C30D C27B C28D 113.8(13)
C30D C27B C29D 111.8(11)
C28D C27B C29D 110.6(12)
C30D C27B C28B 132.4(10)
C28D C27B C28B 59.6(9)
C29D C27B C28B 50.9(9)
C30D C27B C30B 57.5(10)
C28D C27B C30B 57.7(9)
C29D C27B C30B 142.4(9)
C28B C27B C30B 106.6(5)
C30D C27B C29B 51.2(10)
C28D C27B C29B 148.8(9)
C29D C27B C29B 63.9(9)
C28B C27B C29B 107.6(6)
C30B C27B C29B 106.5(6)
C30D C27B C23B 112.5(10)
C28D C27B C23B 101.9(9)
C29D C27B C23B 105.7(8)
C28B C27B C23B 114.9(5)
C30B C27B C23B 111.6(5)
C29B C27B C23B 109.2(5)
C27B C28B H28D 109.5
C27B C28B H28E 109.5
C27B C28B H28F 109.5
C27B C29B H29D 109.5
C27B C29B H29E 109.5
C27B C29B H29F 109.5
C27B C30B H30D 109.5
C27B C30B H30E 109.5
C27B C30B H30F 109.5
C27B C28D H28G 109.5
C27B C28D H28H 109.5
C27B C28D H28I 109.5
C27B C29D H29G 109.5
C27B C29D H29H 109.5
C27B C29D H29I 109.5
C27B C30D H30G 109.5
C27B C30D H30H 109.5
C27B C30D H30I 109.5
C34B C31B C32B 108.4(5)
C34B C31B C33B 109.4(5)
C32B C31B C33B 108.7(5)
C34B C31B C25B 110.5(4)
C32B C31B C25B 112.0(5)
C33B C31B C25B 107.9(4)
C31B C32B H32G 109.5
C31B C32B H32H 109.5
H32G C32B H32H 109.5
C31B C32B H32I 109.5
H32G C32B H32I 109.5
H32H C32B H32I 109.5
C31B C33B H33G 109.5
C31B C33B H33H 109.5
H33G C33B H33H 109.5
C31B C33B H33I 109.5
H33G C33B H33I 109.5
H33H C33B H33I 109.5
C31B C34B H34G 109.5
C31B C34B H34H 109.5
H34G C34B H34H 109.5
C31B C34B H34I 109.5
H34G C34B H34I 109.5
H34H C34B H34I 109.5
C36B C35B C40B 120.0(4)
C36B C35B C10B 119.3(4)
C40B C35B C10B 120.7(4)
C35B C36B C37B 121.6(4)
C35B C36B H36B 119.2
C37B C36B H36B 119.2
C38B C37B C36B 116.7(4)
C38B C37B C41B 123.3(4)
C36B C37B C41B 120.0(4)
C39B C38B C37B 123.3(4)
C39B C38B H38B 118.4
C37B C38B H38B 118.4
C38B C39B C40B 118.1(4)
C38B C39B C45B 120.8(4)
C40B C39B C45B 120.9(4)
C39B C40B C35B 120.3(4)
C39B C40B H40B 119.9
C35B C40B H40B 119.9
C43B C41B C37B 112.4(4)
C43B C41B C42B 107.6(5)
C37B C41B C42B 110.4(4)
C43B C41B C44B 109.2(5)
C37B C41B C44B 107.3(4)
C42B C41B C44B 109.9(4)
C41B C42B H42D 109.5
C41B C42B H42E 109.5
H42D C42B H42E 109.5
C41B C42B H42F 109.5
H42D C42B H42F 109.5
H42E C42B H42F 109.5
C41B C43B H43D 109.5
C41B C43B H43E 109.5
H43D C43B H43E 109.5
C41B C43B H43F 109.5
H43D C43B H43F 109.5
H43E C43B H43F 109.5
C41B C44B H44D 109.5
C41B C44B H44E 109.5
H44D C44B H44E 109.5
C41B C44B H44F 109.5
H44D C44B H44F 109.5
H44E C44B H44F 109.5
C48B C45B C47B 111.1(5)
C48B C45B C46B 108.1(5)
C47B C45B C46B 106.2(6)
C48B C45B C39B 112.6(4)
C47B C45B C39B 107.5(5)
C46B C45B C39B 111.1(5)
C45B C46B H46G 109.5
C45B C46B H46H 109.5
H46G C46B H46H 109.5
C45B C46B H46I 109.5
H46G C46B H46I 109.5
H46H C46B H46I 109.5
C45B C47B H47G 109.5
C45B C47B H47H 109.5
H47G C47B H47H 109.5
C45B C47B H47I 109.5
H47G C47B H47I 109.5
H47H C47B H47I 109.5
C45B C48B H48G 109.5
C45B C48B H48H 109.5
H48G C48B H48H 109.5
C45B C48B H48I 109.5
H48G C48B H48I 109.5
H48H C48B H48I 109.5
C54B C49B C50B 120.1(4)
C54B C49B C15B 120.0(4)
C50B C49B C15B 119.8(4)
C51B C50B C49B 121.5(5)
C51B C50B H50B 119.3
C49B C50B H50B 119.3
C50B C51B C52B 117.4(5)
C50B C51B C55B 121.5(5)
C52B C51B C55B 121.1(5)
C51B C52B C53B 123.0(5)
C51B C52B H52B 118.5
C53B C52B H52B 118.5
C52B C53B C54B 117.5(5)
C52B C53B C59B 124.4(5)
C54B C53B C59B 118.0(4)
C49B C54B C53B 120.5(4)
C49B C54B H54B 119.8
C53B C54B H54B 119.8
C56D C55B C58B 136.8(11)
C56D C55B C57D 121.4(13)
C58B C55B C57D 51.9(9)
C56D C55B C56B 38.1(10)
C58B C55B C56B 114.2(6)
C57D C55B C56B 140.4(9)
C56D C55B C51B 110.7(10)
C58B C55B C51B 111.0(5)
C57D C55B C51B 109.2(8)
C56B C55B C51B 110.3(5)
C56D C55B C57B 66.9(12)
C58B C55B C57B 107.2(6)
C57D C55B C57B 59.5(10)
C56B C55B C57B 102.5(6)
C51B C55B C57B 111.3(5)
C56D C55B C58D 106.1(13)
C58B C55B C58D 49.7(8)
C57D C55B C58D 100.5(11)
C56B C55B C58D 70.1(10)
C51B C55B C58D 107.7(8)
C57B C55B C58D 140.2(8)
C55B C56B H56D 109.5
C55B C56B H56E 109.5
C55B C56B H56F 109.5
C55B C57B H57D 109.5
C55B C57B H57E 109.5
C55B C57B H57F 109.5
C55B C58B H58D 109.5
C55B C58B H58E 109.5
C55B C58B H58F 109.5
C55B C56D H56G 109.5
C55B C56D H56H 109.5
C55B C56D H56I 109.5
C55B C57D H57G 109.5
C55B C57D H57H 109.5
C55B C57D H57I 109.5
C55B C58D H58G 109.5
C55B C58D H58H 109.5
C55B C58D H58I 109.5
C53B C59B C62B 109.2(5)
C53B C59B C60B 109.4(5)
C62B C59B C60B 110.4(6)
C53B C59B C61B 112.1(5)
C62B C59B C61B 106.9(5)
C60B C59B C61B 108.9(6)
C59B C60B H60G 109.5
C59B C60B H60H 109.5
H60G C60B H60H 109.5
C59B C60B H60I 109.5
H60G C60B H60I 109.5
H60H C60B H60I 109.5
C59B C61B H61G 109.5
C59B C61B H61H 109.5
H61G C61B H61H 109.5
C59B C61B H61I 109.5
H61G C61B H61I 109.5
H61H C61B H61I 109.5
C59B C62B H62G 109.5
C59B C62B H62H 109.5
H62G C62B H62H 109.5
C59B C62B H62I 109.5
H62G C62B H62I 109.5
H62H C62B H62I 109.5
Cl1 C1S Cl3 112.3(4)
Cl1 C1S Cl2 110.5(4)
Cl3 C1S Cl2 109.5(3)
Cl1 C1S H1S 108.1
Cl3 C1S H1S 108.1
Cl2 C1S H1S 108.1
Cl6 C2S Cl4 111.2(3)
Cl6 C2S Cl5 110.7(3)
Cl4 C2S Cl5 109.2(3)
Cl6 C2S H2S 108.6
Cl4 C2S H2S 108.6
Cl5 C2S H2S 108.6
Cl9 C3S Cl8 110.3(4)
Cl9 C3S Cl7 111.4(4)
Cl8 C3S Cl7 110.3(4)
Cl9 C3S H3S 108.3
Cl8 C3S H3S 108.3
Cl7 C3S H3S 108.3
C1A N1A C4A 109.3(4)
C6A N2A C9A 110.7(4)
C6A N2A H2A 124.6
C9A N2A H2A 124.6
C14A N3A C11A 110.5(4)
C14A N3A H3A1 124.8
C11A N3A H3A1 124.8
C19A N4A C16A 110.1(4)
C1B N1B C4B 109.4(4)
C6B N2B C9B 111.2(4)
C6B N2B H2B 124.4
C9B N2B H2B 124.4
C14B N3B C11B 110.7(4)
C14B N3B H3B1 124.6
C11B N3B H3B1 124.6
C19B N4B C16B 109.3(3)

loop_
_geom_bond_atom_site_label_1
_geom_bond_atom_site_label_2
_geom_bond_distance
C1A N1A 1.360(6)
C1A C20A 1.378(6)
C1A C2A 1.484(6)
C2A O1A 1.209(6)
C2A C3A 1.524(6)
C3A C4A 1.517(6)
C3A C17B 1.591(6)
C3A H3A 1.0000
C4A N1A 1.365(6)
C4A C5A 1.377(7)
C5A C6A 1.412(7)
C5A C21A 1.486(7)
C6A N2A 1.357(6)
C6A C7A 1.416(7)
C7A C8A 1.356(8)
C7A H7A 0.9500
C8A C9A 1.426(7)
C8A H8A 0.9500
C9A C10A 1.381(7)
C9A N2A 1.387(6)
C10A C11A 1.396(7)
C10A C35A 1.508(6)
C11A N3A 1.385(5)
C11A C12A 1.414(7)
C12A C13A 1.357(7)
C12A H12A 0.9500
C13A C14A 1.427(6)
C13A H13A 0.9500
C14A N3A 1.362(6)
C14A C15A 1.417(6)
C15A C16A 1.384(6)
C15A C49A 1.480(6)
C16A N4A 1.353(6)
C16A C17A 1.525(6)
C17A C18A 1.522(6)
C17A C3B 1.596(6)
C17A H17A 1.0000
C18A O2A 1.214(5)
C18A C19A 1.488(6)
C19A N4A 1.347(5)
C19A C20A 1.378(6)
C20A H20A 0.9500
C21A C22A 1.364(8)
C21A C26A 1.401(8)
C22A C23A 1.394(8)
C22A H22A 0.9500
C23A C24A 1.377(10)
C23A C27A 1.544(10)
C24A C25A 1.400(10)
C24A H24A 0.9500
C25A C26A 1.392(8)
C25A C31A 1.497(10)
C26A H26A 0.9500
C27A C29A 1.488(10)
C27A C28A 1.514(10)
C27A C30A 1.519(11)
C28A H28A 0.9800
C28A H28B 0.9800
C28A H28C 0.9800
C29A H29A 0.9800
C29A H29B 0.9800
C29A H29C 0.9800
C30A H30A 0.9800
C30A H30B 0.9800
C30A H30C 0.9800
C31A C33C 1.266(19)
C31A C34A 1.437(16)
C31A C34C 1.50(2)
C31A C32A 1.579(14)
C31A C32C 1.635(18)
C31A C33A 1.680(14)
C32A H32A 0.9800
C32A H32B 0.9800
C32A H32C 0.9800
C33A H33A 0.9800
C33A H33B 0.9800
C33A H33C 0.9800
C34A H34A 0.9800
C34A H34B 0.9800
C34A H34C 0.9800
C32C H32D 0.9800
C32C H32E 0.9800
C32C H32F 0.9800
C33C H33D 0.9800
C33C H33E 0.9800
C33C H33F 0.9800
C34C H34D 0.9800
C34C H34E 0.9800
C34C H34F 0.9800
C35A C40A 1.372(7)
C35A C36A 1.391(7)
C36A C37A 1.382(7)
C36A H36A 0.9500
C37A C38A 1.394(7)
C37A C41A 1.526(7)
C38A C39A 1.383(7)
C38A H38A 0.9500
C39A C40A 1.393(6)
C39A C45A 1.519(7)
C40A H40A 0.9500
C41A C42A 1.501(8)
C41A C43A 1.523(9)
C41A C44A 1.527(9)
C42A H42A 0.9800
C42A H42B 0.9800
C42A H42C 0.9800
C43A H43A 0.9800
C43A H43B 0.9800
C43A H43C 0.9800
C44A H44A 0.9800
C44A H44B 0.9800
C44A H44C 0.9800
C45A C46C 1.458(16)
C45A C47A 1.494(11)
C45A C48A 1.494(15)
C45A C48C 1.551(18)
C45A C47C 1.579(14)
C45A C46A 1.604(14)
C46A H46A 0.9800
C46A H46B 0.9800
C46A H46C 0.9800
C47A H47A 0.9800
C47A H47B 0.9800
C47A H47C 0.9800
C48A H48A 0.9800
C48A H48B 0.9800
C48A H48C 0.9800
C46C H46D 0.9800
C46C H46E 0.9800
C46C H46F 0.9800
C47C H47D 0.9800
C47C H47E 0.9800
C47C H47F 0.9800
C48C H48D 0.9800
C48C H48E 0.9800
C48C H48F 0.9800
C49A C54A 1.385(6)
C49A C50A 1.386(6)
C50A C51A 1.402(6)
C50A H50A 0.9500
C51A C52A 1.397(6)
C51A C55A 1.543(6)
C52A C53A 1.384(7)
C52A H52A 0.9500
C53A C54A 1.406(7)
C53A C59A 1.535(6)
C54A H54A 0.9500
C55A C56A 1.523(8)
C55A C58A 1.533(7)
C55A C57A 1.554(8)
C56A H56A 0.9800
C56A H56B 0.9800
C56A H56C 0.9800
C57A H57A 0.9800
C57A H57B 0.9800
C57A H57C 0.9800
C58A H58A 0.9800
C58A H58B 0.9800
C58A H58C 0.9800
C59A C62A 1.504(7)
C59A C60C 1.507(10)
C59A C61C 1.507(10)
C59A C62C 1.507(10)
C59A C60A 1.513(6)
C59A C61A 1.536(7)
C60A H60A 0.9800
C60A H60B 0.9800
C60A H60C 0.9800
C61A H61A 0.9800
C61A H61B 0.9800
C61A H61C 0.9800
C62A H62A 0.9800
C62A H62B 0.9800
C62A H62C 0.9800
C60C H60D 0.9800
C60C H60E 0.9800
C60C H60F 0.9800
C61C H61D 0.9800
C61C H61E 0.9800
C61C H61F 0.9800
C62C H62D 0.9800
C62C H62E 0.9800
C62C H62F 0.9800
C1B N1B 1.352(5)
C1B C20B 1.377(6)
C1B C2B 1.491(6)
C2B O1B 1.205(5)
C2B C3B 1.520(6)
C3B C4B 1.511(6)
C3B H3B 1.0000
C4B N1B 1.359(6)
C4B C5B 1.390(6)
C5B C6B 1.405(6)
C5B C21B 1.497(6)
C6B N2B 1.362(6)
C6B C7B 1.417(6)
C7B C8B 1.361(7)
C7B H7B 0.9500
C8B C9B 1.419(6)
C8B H8B 0.9500
C9B N2B 1.384(5)
C9B C10B 1.386(7)
C10B C11B 1.406(7)
C10B C35B 1.507(6)
C11B N3B 1.378(6)
C11B C12B 1.405(7)
C12B C13B 1.353(7)
C12B H12B 0.9500
C13B C14B 1.416(6)
C13B H13B 0.9500
C14B N3B 1.358(6)
C14B C15B 1.410(6)
C15B C16B 1.387(6)
C15B C49B 1.488(7)
C16B N4B 1.363(6)
C16B C17B 1.523(6)
C17B C18B 1.519(6)
C17B H17B 1.0000
C18B O2B 1.206(5)
C18B C19B 1.490(6)
C19B N4B 1.350(5)
C19B C20B 1.375(6)
C20B H20B 0.9500
C21B C26B 1.376(7)
C21B C22B 1.385(7)
C22B C23B 1.386(7)
C22B H22B 0.9500
C23B C24B 1.393(7)
C23B C27B 1.534(7)
C24B C25B 1.369(8)
C24B H24B 0.9500
C25B C26B 1.417(7)
C25B C31B 1.534(7)
C26B H26B 0.9500
C27B C30D 1.489(9)
C27B C28D 1.496(9)
C27B C29D 1.505(9)
C27B C28B 1.512(7)
C27B C30B 1.528(7)
C27B C29B 1.529(7)
C28B H28D 0.9800
C28B H28E 0.9800
C28B H28F 0.9800
C29B H29D 0.9800
C29B H29E 0.9800
C29B H29F 0.9800
C30B H30D 0.9800
C30B H30E 0.9800
C30B H30F 0.9800
C28D H28G 0.9800
C28D H28H 0.9800
C28D H28I 0.9800
C29D H29G 0.9800
C29D H29H 0.9800
C29D H29I 0.9800
C30D H30G 0.9800
C30D H30H 0.9800
C30D H30I 0.9800
C31B C34B 1.514(8)
C31B C32B 1.523(8)
C31B C33B 1.531(7)
C32B H32G 0.9800
C32B H32H 0.9800
C32B H32I 0.9800
C33B H33G 0.9800
C33B H33H 0.9800
C33B H33I 0.9800
C34B H34G 0.9800
C34B H34H 0.9800
C34B H34I 0.9800
C35B C36B 1.367(7)
C35B C40B 1.396(6)
C36B C37B 1.401(6)
C36B H36B 0.9500
C37B C38B 1.388(6)
C37B C41B 1.523(7)
C38B C39B 1.381(7)
C38B H38B 0.9500
C39B C40B 1.387(6)
C39B C45B 1.538(6)
C40B H40B 0.9500
C41B C43B 1.509(7)
C41B C42B 1.544(7)
C41B C44B 1.558(8)
C42B H42D 0.9800
C42B H42E 0.9800
C42B H42F 0.9800
C43B H43D 0.9800
C43B H43E 0.9800
C43B H43F 0.9800
C44B H44D 0.9800
C44B H44E 0.9800
C44B H44F 0.9800
C45B C48B 1.490(7)
C45B C47B 1.518(9)
C45B C46B 1.518(9)
C46B H46G 0.9800
C46B H46H 0.9800
C46B H46I 0.9800
C47B H47G 0.9800
C47B H47H 0.9800
C47B H47I 0.9800
C48B H48G 0.9800
C48B H48H 0.9800
C48B H48I 0.9800
C49B C54B 1.376(7)
C49B C50B 1.390(6)
C50B C51B 1.385(7)
C50B H50B 0.9500
C51B C52B 1.388(8)
C51B C55B 1.538(7)
C52B C53B 1.395(7)
C52B H52B 0.9500
C53B C54B 1.406(7)
C53B C59B 1.525(7)
C54B H54B 0.9500
C55B C56D 1.430(15)
C55B C58B 1.439(9)
C55B C57D 1.469(14)
C55B C56B 1.521(8)
C55B C57B 1.597(8)
C55B C58D 1.633(15)
C56B H56D 0.9800
C56B H56E 0.9800
C56B H56F 0.9800
C57B H57D 0.9800
C57B H57E 0.9800
C57B H57F 0.9800
C58B H58D 0.9800
C58B H58E 0.9800
C58B H58F 0.9800
C56D H56G 0.9800
C56D H56H 0.9800
C56D H56I 0.9800
C57D H57G 0.9800
C57D H57H 0.9800
C57D H57I 0.9800
C58D H58G 0.9800
C58D H58H 0.9800
C58D H58I 0.9800
C59B C62B 1.533(9)
C59B C60B 1.537(9)
C59B C61B 1.545(8)
C60B H60G 0.9800
C60B H60H 0.9800
C60B H60I 0.9800
C61B H61G 0.9800
C61B H61H 0.9800
C61B H61I 0.9800
C62B H62G 0.9800
C62B H62H 0.9800
C62B H62I 0.9800
C1S Cl1 1.739(7)
C1S Cl3 1.745(6)
C1S Cl2 1.751(6)
C1S H1S 1.0000
C2S Cl6 1.741(6)
C2S Cl4 1.742(6)
C2S Cl5 1.750(6)
C2S H2S 1.0000
C3S Cl9 1.746(7)
C3S Cl8 1.747(7)
C3S Cl7 1.763(8)
C3S H3S 1.0000
N2A H2A 0.8800
N3A H3A1 0.8800
N2B H2B 0.8800
N3B H3B1 0.8800
